data_4330543
loop_
_publ_author_name
'Xiao-Yi Yi'
'Ho-Yuen Ng'
'Wai-Man Cheung'
'Herman H. Y. Sung'
'Ian D. Williams'
'Wa-Hung Leung'

_publ_section_title
;
 Dinuclear Ruthenium Nitrido Complexes Supported by an Oxygen Tripodal
 Ligand
;
_journal_name_full 'Inorganic Chemistry'
_journal_page_first 10529
_journal_page_last 10535
_journal_paper_doi 10.1021/ic300638r
_journal_volume 51
_journal_year 2012
_chemical_formula_sum 'C51 H110 Cl4 Co2 N2 O19.25 P6 Ru2'
_chemical_formula_weight 1707.03
_chemical_name_systematic
; 
 ? 
;
_space_group_IT_number 15
_symmetry_cell_setting monoclinic
_symmetry_space_group_name_Hall '-C 2yc'
_symmetry_space_group_name_H-M 'C 1 2/c 1'
_atom_sites_solution_hydrogens geom
_atom_sites_solution_primary direct
_atom_sites_solution_secondary difmap
_audit_creation_method SHELXL-97
_cell_angle_alpha 90.00
_cell_angle_beta 112.410(3)
_cell_angle_gamma 90.00
_cell_formula_units_Z 8
_cell_length_a 42.3383(12)
_cell_length_b 13.6577(3)
_cell_length_c 28.3023(6)
_cell_measurement_reflns_used 9893
_cell_measurement_temperature 173(2)
_cell_measurement_theta_max 71.48
_cell_measurement_theta_min 2.25
_cell_volume 15129.7(7)
_computing_structure_refinement 'SHELXL-97 (Sheldrick, 1997)'
_computing_structure_solution 'SHELXS-97 (Sheldrick, 1990)'
_diffrn_ambient_temperature 173(2)
_diffrn_measured_fraction_theta_full 0.992
_diffrn_measured_fraction_theta_max 0.993
_diffrn_radiation_monochromator graphite
_diffrn_radiation_source 'fine-focus sealed tube'
_diffrn_radiation_type CuK\a
_diffrn_radiation_wavelength 1.54178
_diffrn_reflns_av_R_equivalents 0.0604
_diffrn_reflns_av_sigmaI/netI 0.0674
_diffrn_reflns_limit_h_max 47
_diffrn_reflns_limit_h_min -50
_diffrn_reflns_limit_k_max 13
_diffrn_reflns_limit_k_min -16
_diffrn_reflns_limit_l_max 33
_diffrn_reflns_limit_l_min -24
_diffrn_reflns_number 40275
_diffrn_reflns_theta_full 66.50
_diffrn_reflns_theta_max 67.50
_diffrn_reflns_theta_min 3.27
_exptl_absorpt_coefficient_mu 9.565
_exptl_absorpt_correction_T_max 1.00
_exptl_absorpt_correction_T_min 0.64
_exptl_absorpt_correction_type multi-scan
_exptl_absorpt_process_details SADABS
_exptl_crystal_colour red
_exptl_crystal_density_diffrn 1.499
_exptl_crystal_description block
_exptl_crystal_F_000 7072
_exptl_crystal_size_max 0.35
_exptl_crystal_size_mid 0.24
_exptl_crystal_size_min 0.18
_refine_diff_density_max 1.400
_refine_diff_density_min -1.178
_refine_diff_density_rms 0.080
_refine_ls_extinction_method none
_refine_ls_goodness_of_fit_ref 1.012
_refine_ls_hydrogen_treatment constr
_refine_ls_matrix_type full
_refine_ls_number_parameters 759
_refine_ls_number_reflns 13550
_refine_ls_number_restraints 31
_refine_ls_restrained_S_all 1.015
_refine_ls_R_factor_all 0.0756
_refine_ls_R_factor_gt 0.0486
_refine_ls_shift/su_max 0.002
_refine_ls_shift/su_mean 0.000
_refine_ls_structure_factor_coef Fsqd
_refine_ls_weighting_details 'calc w=1/[\s^2^(Fo^2^)+(0.0440P)^2^+0.0000P] where P=(Fo^2^+2Fc^2^)/3'
_refine_ls_weighting_scheme calc
_refine_ls_wR_factor_gt 0.1044
_refine_ls_wR_factor_ref 0.1099
_reflns_number_gt 8665
_reflns_number_total 13550
_reflns_threshold_expression >2sigma(I)
_cod_data_source_file ic300638r_si_001_2.cif
_cod_data_source_block yxy222comp3
_cod_original_cell_volume 15129.7(6)
_cod_database_code 4330543

loop_
_symmetry_equiv_pos_as_xyz
'x, y, z'
'-x, y, -z+1/2'
'x+1/2, y+1/2, z'
'-x+1/2, y+1/2, -z+1/2'
'-x, -y, -z'
'x, -y, z-1/2'
'-x+1/2, -y+1/2, -z'
'x+1/2, -y+1/2, z-1/2'

loop_
_atom_site_label
_atom_site_type_symbol
_atom_site_fract_x
_atom_site_fract_y
_atom_site_fract_z
_atom_site_U_iso_or_equiv
_atom_site_adp_type
_atom_site_occupancy
_atom_site_symmetry_multiplicity
_atom_site_calc_flag
_atom_site_refinement_flags
_atom_site_disorder_assembly
_atom_site_disorder_group
Ru1 Ru 0.391280(11) 0.33709(3) 0.488082(14) 0.05252(12) Uani 1 1 d . . .
Ru2 Ru 0.380602(10) 0.19531(3) 0.381976(13) 0.04791(11) Uani 1 1 d . A .
Co1 Co 0.34451(2) 0.30627(6) 0.58676(3) 0.0521(2) Uani 1 1 d . . .
Co2 Co 0.32711(2) 0.26427(7) 0.23527(3) 0.0624(2) Uani 1 1 d . . .
N1 N 0.38646(10) 0.2646(3) 0.43532(14) 0.0502(10) Uani 1 1 d . . .
Cl1 Cl 0.45102(4) 0.33713(14) 0.51809(6) 0.0895(5) Uani 1 1 d . . .
Cl2 Cl 0.38793(5) 0.48483(10) 0.44487(6) 0.0798(5) Uani 1 1 d . . .
Cl3 Cl 0.36865(4) 0.05169(9) 0.41768(5) 0.0596(3) Uani 1 1 d . . .
Cl4 Cl 0.43826(3) 0.15093(11) 0.40732(5) 0.0673(4) Uani 1 1 d . . .
P1 P 0.38500(3) 0.21433(11) 0.58266(5) 0.0549(3) Uani 1 1 d . . .
P2 P 0.32000(3) 0.30259(10) 0.50441(4) 0.0490(3) Uani 1 1 d . . .
P3 P 0.37423(5) 0.43148(12) 0.58316(6) 0.0681(4) Uani 1 1 d . . .
P4 P 0.37489(4) 0.32995(11) 0.28366(5) 0.0574(4) Uani 1 1 d . A .
P5 P 0.30918(4) 0.27523(11) 0.29709(5) 0.0608(4) Uani 1 1 d . A .
P6 P 0.34823(4) 0.12159(11) 0.26156(5) 0.0623(4) Uani 1 1 d . A .
O1 O 0.41836(10) 0.2366(3) 0.63251(13) 0.0730(11) Uani 1 1 d . . .
O2 O 0.37938(11) 0.1023(3) 0.59169(14) 0.0756(12) Uani 1 1 d . . .
O3 O 0.30873(9) 0.1921(2) 0.48934(12) 0.0535(8) Uani 1 1 d . . .
O4 O 0.28317(9) 0.3531(3) 0.48344(13) 0.0606(9) Uani 1 1 d . . .
O5 O 0.34784(13) 0.5178(3) 0.56208(17) 0.0905(14) Uani 1 1 d . . .
O6 O 0.39695(14) 0.4737(4) 0.63896(16) 0.0996(17) Uani 1 1 d . . .
O7 O 0.39391(8) 0.2185(2) 0.53531(11) 0.0510(8) Uani 1 1 d . . .
O8 O 0.33846(8) 0.3438(2) 0.47257(12) 0.0512(8) Uani 1 1 d . . .
O9 O 0.39716(10) 0.4239(3) 0.55381(13) 0.0699(11) Uani 1 1 d . . .
O11 O 0.40270(11) 0.2971(3) 0.26174(14) 0.0762(12) Uani 1 1 d . . .
O12 O 0.37490(12) 0.4449(3) 0.27464(14) 0.0819(13) Uani 1 1 d . . .
O13 O 0.30501(12) 0.3888(3) 0.30640(15) 0.0834(13) Uani 1 1 d . A .
O14 O 0.27031(11) 0.2428(4) 0.28041(17) 0.0939(15) Uani 1 1 d . . .
O15 O 0.31698(11) 0.0492(3) 0.25155(18) 0.0860(13) Uani 1 1 d . . .
O16 O 0.36495(12) 0.0734(3) 0.22539(15) 0.0840(13) Uani 1 1 d . . .
O17 O 0.38828(9) 0.3139(2) 0.34058(12) 0.0562(9) Uani 1 1 d . . .
O18 O 0.32852(8) 0.2236(2) 0.34753(12) 0.0535(8) Uani 1 1 d . . .
O19 O 0.37320(9) 0.1109(3) 0.31560(12) 0.0584(9) Uani 1 1 d . . .
C1 C 0.30749(16) 0.3645(5) 0.6100(2) 0.0686(16) Uani 1 1 d . . .
H1A H 0.2935 0.4244 0.5958 0.103 Uiso 1 1 calc R . .
C2 C 0.33927(16) 0.3613(5) 0.6523(2) 0.0664(16) Uani 1 1 d . . .
H2A H 0.3517 0.4189 0.6728 0.100 Uiso 1 1 calc R . .
C3 C 0.35007(16) 0.2650(5) 0.6599(2) 0.0692(16) Uani 1 1 d . . .
H3A H 0.3717 0.2410 0.6872 0.104 Uiso 1 1 calc R . .
C4 C 0.32494(17) 0.2056(5) 0.6239(2) 0.0717(17) Uani 1 1 d . . .
H4A H 0.3256 0.1326 0.6212 0.107 Uiso 1 1 calc R . .
C5 C 0.29856(16) 0.2678(5) 0.5927(2) 0.0712(17) Uani 1 1 d . . .
H5A H 0.2772 0.2469 0.5640 0.107 Uiso 1 1 calc R . .
C6 C 0.2796(3) 0.3233(10) 0.1833(4) 0.049(2) Uiso 0.50 1 d P A 1
H6A H 0.2592 0.3400 0.1914 0.073 Uiso 0.50 1 calc PR A 1
C7 C 0.2872(4) 0.2290(11) 0.1670(5) 0.056(3) Uiso 0.50 1 d P A 1
H7A H 0.2725 0.1694 0.1612 0.084 Uiso 0.50 1 calc PR A 1
C8 C 0.3156(4) 0.2347(11) 0.1585(5) 0.061(4) Uiso 0.50 1 d P A 1
H8A H 0.3255 0.1777 0.1466 0.091 Uiso 0.50 1 calc PR A 1
C9 C 0.3334(4) 0.3331(10) 0.1718(5) 0.058(3) Uiso 0.50 1 d P A 1
H9A H 0.3547 0.3563 0.1680 0.088 Uiso 0.50 1 calc PR A 1
C10 C 0.3077(3) 0.3899(8) 0.1864(4) 0.049(3) Uiso 0.50 1 d P A 1
H10A H 0.3100 0.4597 0.1978 0.073 Uiso 0.50 1 calc PR A 1
C6A C 0.2789(4) 0.2654(14) 0.1772(5) 0.070(3) Uiso 0.50 1 d P A 2
H6AA H 0.2573 0.2491 0.1821 0.105 Uiso 0.50 1 calc PR A 2
C7A C 0.2997(4) 0.1959(12) 0.1655(5) 0.077(4) Uiso 0.50 1 d P A 2
H7AA H 0.2952 0.1243 0.1591 0.116 Uiso 0.50 1 calc PR A 2
C8A C 0.3278(4) 0.2519(10) 0.1621(5) 0.060(4) Uiso 0.50 1 d P A 2
H8AA H 0.3468 0.2273 0.1527 0.090 Uiso 0.50 1 calc PR A 2
C9A C 0.3218(4) 0.3466(11) 0.1724(6) 0.072(4) Uiso 0.50 1 d P A 2
H9AA H 0.3376 0.4016 0.1733 0.109 Uiso 0.50 1 calc PR A 2
C10A C 0.2937(5) 0.3585(13) 0.1845(6) 0.084(4) Uiso 0.50 1 d P A 2
H10B H 0.2842 0.4209 0.1920 0.125 Uiso 0.50 1 calc PR A 2
C11 C 0.45026(18) 0.1945(7) 0.6360(2) 0.112(3) Uani 1 1 d . . .
H11A H 0.4577 0.2246 0.6102 0.167 Uiso 1 1 calc R . .
H11B H 0.4475 0.1233 0.6292 0.167 Uiso 1 1 calc R . .
C12 C 0.4760(2) 0.2122(8) 0.6876(3) 0.152(4) Uani 1 1 d . . .
H12A H 0.4979 0.1837 0.6904 0.228 Uiso 1 1 calc R . .
H12B H 0.4685 0.1817 0.7130 0.228 Uiso 1 1 calc R . .
H12C H 0.4787 0.2828 0.6939 0.228 Uiso 1 1 calc R . .
C13 C 0.37118(19) 0.0294(5) 0.5534(2) 0.084(2) Uani 1 1 d . . .
H13A H 0.3922 0.0093 0.5485 0.127 Uiso 1 1 calc R . .
H13B H 0.3551 0.0568 0.5207 0.127 Uiso 1 1 calc R . .
C14 C 0.3559(2) -0.0552(5) 0.5668(3) 0.124(3) Uani 1 1 d . . .
H14A H 0.3504 -0.1042 0.5395 0.185 Uiso 1 1 calc R . .
H14B H 0.3349 -0.0357 0.5713 0.185 Uiso 1 1 calc R . .
H14C H 0.3720 -0.0833 0.5988 0.185 Uiso 1 1 calc R . .
C15 C 0.29500(15) 0.1629(4) 0.43536(19) 0.0616(14) Uani 1 1 d . . .
H15A H 0.3125 0.1719 0.4205 0.092 Uiso 1 1 calc R . .
H15B H 0.2749 0.2036 0.4158 0.092 Uiso 1 1 calc R . .
C16 C 0.28486(15) 0.0566(4) 0.4328(2) 0.0704(16) Uani 1 1 d . . .
H16A H 0.2756 0.0350 0.3971 0.106 Uiso 1 1 calc R . .
H16B H 0.2674 0.0486 0.4475 0.106 Uiso 1 1 calc R . .
H16C H 0.3049 0.0171 0.4522 0.106 Uiso 1 1 calc R . .
C17 C 0.27917(17) 0.4548(5) 0.4717(3) 0.0819(19) Uani 1 1 d . . .
H17A H 0.2944 0.4746 0.4542 0.123 Uiso 1 1 calc R . .
H17B H 0.2854 0.4934 0.5036 0.123 Uiso 1 1 calc R . .
C18 C 0.24365(18) 0.4740(5) 0.4387(3) 0.098(2) Uani 1 1 d . . .
H18A H 0.2407 0.5439 0.4303 0.146 Uiso 1 1 calc R . .
H18B H 0.2287 0.4551 0.4564 0.146 Uiso 1 1 calc R . .
H18C H 0.2377 0.4358 0.4071 0.146 Uiso 1 1 calc R . .
C19 C 0.3573(3) 0.6064(5) 0.5423(3) 0.123(3) Uani 1 1 d . . .
H19A H 0.3363 0.6414 0.5204 0.184 Uiso 1 1 calc R . .
H19B H 0.3703 0.5888 0.5210 0.184 Uiso 1 1 calc R . .
C20 C 0.3784(3) 0.6725(8) 0.5845(4) 0.161(4) Uiso 1 1 d . . .
H20A H 0.3845 0.7328 0.5712 0.241 Uiso 1 1 d R . .
H20B H 0.3991 0.6345 0.6028 0.241 Uiso 1 1 d R . .
H20C H 0.3672 0.6892 0.6079 0.241 Uiso 1 1 d R . .
C21 C 0.4330(2) 0.4641(7) 0.6621(3) 0.115(3) Uani 1 1 d . . .
H21A H 0.4442 0.5268 0.6600 0.173 Uiso 1 1 calc R . .
H21B H 0.4410 0.4129 0.6445 0.173 Uiso 1 1 calc R . .
C22 C 0.4418(3) 0.4358(8) 0.7182(3) 0.160(4) Uani 1 1 d . . .
H22A H 0.4666 0.4288 0.7356 0.240 Uiso 1 1 calc R . .
H22B H 0.4307 0.3735 0.7198 0.240 Uiso 1 1 calc R . .
H22C H 0.4337 0.4869 0.7351 0.240 Uiso 1 1 calc R . .
C31 C 0.43807(18) 0.3117(6) 0.2917(3) 0.094(2) Uani 1 1 d . A .
H31A H 0.4455 0.2651 0.3206 0.141 Uiso 1 1 calc R . .
H31B H 0.4416 0.3789 0.3059 0.141 Uiso 1 1 calc R . .
C32 C 0.4583(2) 0.2976(6) 0.2614(4) 0.127(3) Uani 1 1 d . . .
H32A H 0.4825 0.3073 0.2828 0.190 Uiso 1 1 calc R A .
H32B H 0.4513 0.3449 0.2332 0.190 Uiso 1 1 calc R . .
H32C H 0.4549 0.2309 0.2475 0.190 Uiso 1 1 calc R . .
C33 C 0.3668(3) 0.5162(9) 0.3060(5) 0.061(3) Uiso 0.50 1 d P A 1
H33A H 0.3744 0.4926 0.3417 0.092 Uiso 0.50 1 calc PR A 1
H33B H 0.3419 0.5280 0.2929 0.092 Uiso 0.50 1 calc PR A 1
C34 C 0.3857(4) 0.6099(9) 0.3036(5) 0.071(3) Uiso 0.50 1 d P A 1
H34A H 0.3812 0.6601 0.3250 0.107 Uiso 0.50 1 calc PR A 1
H34B H 0.3777 0.6329 0.2682 0.107 Uiso 0.50 1 calc PR A 1
H34C H 0.4103 0.5968 0.3161 0.107 Uiso 0.50 1 calc PR A 1
C33A C 0.3854(4) 0.5121(9) 0.3171(5) 0.072(4) Uiso 0.50 1 d P A 2
H33C H 0.4104 0.5224 0.3299 0.108 Uiso 0.50 1 calc PR A 2
H33D H 0.3796 0.4851 0.3452 0.108 Uiso 0.50 1 calc PR A 2
C34A C 0.3668(5) 0.6082(13) 0.2987(7) 0.115(6) Uiso 0.50 1 d P A 2
H34D H 0.3733 0.6547 0.3273 0.172 Uiso 0.50 1 calc PR A 2
H34E H 0.3421 0.5971 0.2857 0.172 Uiso 0.50 1 calc PR A 2
H34F H 0.3732 0.6351 0.2714 0.172 Uiso 0.50 1 calc PR A 2
C35 C 0.30005(19) 0.4220(4) 0.3512(2) 0.0822(19) Uani 1 1 d . . .
H35A H 0.3218 0.4372 0.3775 0.123 Uiso 1 1 d R B 1
H35B H 0.2893 0.3714 0.3634 0.123 Uiso 1 1 d R B 1
C36 C 0.2783(4) 0.5051(10) 0.3380(5) 0.070(4) Uiso 0.50 1 d P C 1
H36A H 0.2545 0.4838 0.3214 0.104 Uiso 0.50 1 calc PR C 1
H36B H 0.2843 0.5469 0.3146 0.104 Uiso 0.50 1 calc PR C 1
H36C H 0.2811 0.5421 0.3690 0.104 Uiso 0.50 1 calc PR C 1
C36A C 0.2922(4) 0.5283(9) 0.3467(5) 0.070(4) Uiso 0.50 1 d P C 2
H36D H 0.3135 0.5656 0.3618 0.105 Uiso 0.50 1 calc PR C 2
H36E H 0.2772 0.5436 0.3649 0.105 Uiso 0.50 1 calc PR C 2
H36F H 0.2808 0.5458 0.3106 0.105 Uiso 0.50 1 calc PR C 2
C37 C 0.25980(19) 0.1512(6) 0.2901(3) 0.098(2) Uani 1 1 d . . .
H37A H 0.2748 0.1294 0.3248 0.146 Uiso 1 1 calc R . .
H37B H 0.2617 0.1032 0.2652 0.146 Uiso 1 1 calc R . .
C38 C 0.2237(2) 0.1554(7) 0.2863(4) 0.140(4) Uani 1 1 d . . .
H38A H 0.2165 0.0903 0.2929 0.209 Uiso 1 1 calc R . .
H38B H 0.2089 0.1768 0.2519 0.209 Uiso 1 1 calc R . .
H38C H 0.2219 0.2019 0.3116 0.209 Uiso 1 1 calc R . .
C39 C 0.3235(3) -0.0467(8) 0.2759(5) 0.154(4) Uani 1 1 d . A .
H39A H 0.3290 -0.0928 0.2531 0.231 Uiso 1 1 calc R D 1
H39B H 0.3440 -0.0416 0.3079 0.231 Uiso 1 1 calc R D 1
C40 C 0.3002(5) -0.0821(13) 0.2862(7) 0.216(8) Uiso 0.80 1 d P A 1
H40A H 0.3072 -0.1465 0.3021 0.325 Uiso 0.80 1 calc PR A 1
H40B H 0.2798 -0.0892 0.2548 0.325 Uiso 0.80 1 calc PR A 1
H40C H 0.2951 -0.0388 0.3100 0.325 Uiso 0.80 1 calc PR A 1
C40A C 0.313(2) -0.112(6) 0.236(3) 0.23(3) Uiso 0.20 1 d P A 2
H40D H 0.3199 -0.1785 0.2489 0.351 Uiso 0.20 1 calc PR A 2
H40E H 0.3242 -0.0953 0.2120 0.351 Uiso 0.20 1 calc PR A 2
H40F H 0.2884 -0.1088 0.2180 0.351 Uiso 0.20 1 calc PR A 2
C41 C 0.4005(2) 0.0622(6) 0.2394(3) 0.108(3) Uani 1 1 d . A .
H41A H 0.4118 0.0669 0.2770 0.162 Uiso 1 1 calc R . .
H41B H 0.4090 0.1168 0.2245 0.162 Uiso 1 1 calc R . .
C42 C 0.4097(2) -0.0281(7) 0.2230(3) 0.147(4) Uani 1 1 d . . .
H42A H 0.4346 -0.0308 0.2333 0.220 Uiso 1 1 calc R A .
H42B H 0.3987 -0.0332 0.1858 0.220 Uiso 1 1 calc R . .
H42C H 0.4023 -0.0826 0.2389 0.220 Uiso 1 1 calc R . .
N2 N 0.54932(13) 0.2237(4) 0.4941(2) 0.0793(15) Uani 1 1 d . . .
C60 C 0.61306(18) 0.2239(6) 0.5501(3) 0.108(3) Uani 1 1 d D . .
H60A H 0.6094 0.2089 0.5808 0.162 Uiso 1 1 d R E 1
H60B H 0.6094 0.2930 0.5444 0.162 Uiso 1 1 d R E 1
C51 C 0.5384(3) 0.2159(8) 0.5393(4) 0.075(3) Uiso 0.60 1 d PD F 1
H51A H 0.5145 0.2311 0.5273 0.113 Uiso 0.60 1 d PR F 1
H51B H 0.5504 0.2649 0.5639 0.113 Uiso 0.60 1 d PR F 1
C52 C 0.5437(4) 0.1226(9) 0.5669(5) 0.128(4) Uiso 0.70 1 d PD F 1
H52A H 0.5669 0.1021 0.5758 0.192 Uiso 0.70 1 d PR F 1
H52B H 0.5290 0.0742 0.5447 0.192 Uiso 0.70 1 d PR F 1
C53 C 0.5370(3) 0.1286(9) 0.6142(5) 0.140(4) Uiso 0.85 1 d PD F 1
H53A H 0.5282 0.0682 0.6216 0.210 Uiso 0.85 1 d PR F 1
H53B H 0.5206 0.1796 0.6104 0.210 Uiso 0.85 1 d PR F 1
C54 C 0.5641(6) 0.1684(18) 0.6567(8) 0.158(9) Uiso 0.50 1 d PD F 1
H54A H 0.5569 0.1748 0.6856 0.237 Uiso 0.50 1 calc PR F 1
H54B H 0.5702 0.2331 0.6477 0.237 Uiso 0.50 1 calc PR F 1
H54C H 0.5840 0.1250 0.6662 0.237 Uiso 0.50 1 calc PR F 1
C51A C 0.5374(4) 0.1517(13) 0.5225(6) 0.077(4) Uiso 0.40 1 d PD F 2
H51C H 0.5539 0.1001 0.5352 0.115 Uiso 0.40 1 d PR F 2
H51D H 0.5160 0.1237 0.5010 0.115 Uiso 0.40 1 d PR F 2
C52A C 0.5360(7) 0.206(2) 0.5756(9) 0.119(9) Uiso 0.30 1 d PD F 2
H52C H 0.5142 0.1987 0.5783 0.179 Uiso 0.30 1 d PR F 2
H52D H 0.5421 0.2743 0.5763 0.179 Uiso 0.30 1 d PR F 2
C53A C 0.5667(12) 0.141(3) 0.6248(12) 0.090(14) Uiso 0.15 1 d PD F 2
H53C H 0.5889 0.1508 0.6238 0.135 Uiso 0.15 1 d PR F 2
H53D H 0.5610 0.0732 0.6242 0.135 Uiso 0.15 1 d PR F 2
C54A C 0.5544(8) 0.223(2) 0.6605(11) 0.241(17) Uiso 0.50 1 d PD F 2
H54D H 0.5490 0.1872 0.6866 0.362 Uiso 0.50 1 calc PR F 2
H54E H 0.5341 0.2585 0.6382 0.362 Uiso 0.50 1 calc PR F 2
H54F H 0.5730 0.2691 0.6772 0.362 Uiso 0.50 1 calc PR F 2
C55 C 0.5285(3) 0.1443(8) 0.4557(4) 0.060(3) Uiso 0.50 1 d PD F 1
H55A H 0.5037 0.1550 0.4470 0.090 Uiso 0.50 1 calc PR F 1
H55B H 0.5345 0.0787 0.4714 0.090 Uiso 0.50 1 calc PR F 1
C56 C 0.5365(6) 0.1493(15) 0.4052(6) 0.111(7) Uiso 0.50 1 d PD F 1
H56A H 0.5608 0.1346 0.4125 0.167 Uiso 0.50 1 calc PR F 1
H56B H 0.5307 0.2143 0.3886 0.167 Uiso 0.50 1 calc PR F 1
C57 C 0.5119(3) 0.0658(9) 0.3706(5) 0.076(3) Uiso 0.50 1 d PD F 1
H57A H 0.4876 0.0839 0.3607 0.114 Uiso 0.50 1 calc PR F 1
H57B H 0.5161 0.0024 0.3890 0.114 Uiso 0.50 1 calc PR F 1
C58 C 0.5220(6) 0.0597(16) 0.3209(7) 0.145(8) Uiso 0.50 1 d PD F 1
H58A H 0.5088 0.0073 0.2983 0.218 Uiso 0.50 1 calc PR F 1
H58B H 0.5464 0.0459 0.3318 0.218 Uiso 0.50 1 calc PR F 1
H58C H 0.5167 0.1223 0.3026 0.218 Uiso 0.50 1 calc PR F 1
C59 C 0.5880(3) 0.1785(8) 0.5116(4) 0.057(3) Uiso 0.50 1 d PD F 1
H59A H 0.5872 0.1094 0.5216 0.086 Uiso 0.50 1 calc PR F 1
H59B H 0.5944 0.1786 0.4814 0.086 Uiso 0.50 1 calc PR F 1
C61 C 0.6480(2) 0.2058(8) 0.5615(4) 0.061(3) Uiso 0.50 1 d PD F 1
H61A H 0.6517 0.2123 0.5292 0.091 Uiso 0.50 1 calc PR F 1
H61B H 0.6524 0.1365 0.5723 0.091 Uiso 0.50 1 calc PR F 1
C62 C 0.6741(5) 0.2652(15) 0.6001(7) 0.133(7) Uiso 0.50 1 d PD F 1
H62A H 0.6968 0.2441 0.6028 0.200 Uiso 0.50 1 calc PR F 1
H62B H 0.6721 0.2568 0.6333 0.200 Uiso 0.50 1 calc PR F 1
H62C H 0.6708 0.3343 0.5902 0.200 Uiso 0.50 1 calc PR F 1
C63 C 0.5470(3) 0.3164(8) 0.4732(4) 0.058(3) Uiso 0.50 1 d PD F 1
H63A H 0.5553 0.3141 0.4450 0.087 Uiso 0.50 1 calc PR F 1
H63B H 0.5620 0.3615 0.4996 0.087 Uiso 0.50 1 calc PR F 1
C64 C 0.5099(3) 0.3575(10) 0.4524(5) 0.076(4) Uiso 0.50 1 d PD F 1
H64A H 0.4935 0.3060 0.4335 0.115 Uiso 0.50 1 calc PR F 1
H64B H 0.5037 0.3802 0.4810 0.115 Uiso 0.50 1 calc PR F 1
C65 C 0.5086(5) 0.4434(12) 0.4167(7) 0.115(6) Uiso 0.50 1 d PD F 1
H65A H 0.5280 0.4882 0.4333 0.172 Uiso 0.50 1 calc PR F 1
H65B H 0.5097 0.4190 0.3845 0.172 Uiso 0.50 1 calc PR F 1
C66 C 0.4748(4) 0.4964(12) 0.4060(6) 0.099(5) Uiso 0.50 1 d PD F 1
H66A H 0.4733 0.5537 0.3844 0.149 Uiso 0.50 1 calc PR F 1
H66B H 0.4736 0.5176 0.4384 0.149 Uiso 0.50 1 calc PR F 1
H66C H 0.4557 0.4520 0.3884 0.149 Uiso 0.50 1 calc PR F 1
C55A C 0.5521(4) 0.1828(13) 0.4482(6) 0.114(5) Uiso 0.50 1 d PD F 2
H55C H 0.5616 0.2355 0.4334 0.171 Uiso 0.50 1 calc PR F 2
H55D H 0.5699 0.1313 0.4600 0.171 Uiso 0.50 1 calc PR F 2
C56A C 0.5245(4) 0.1415(13) 0.4067(5) 0.087(5) Uiso 0.50 1 d PD F 2
H56C H 0.5061 0.1912 0.3948 0.131 Uiso 0.50 1 calc PR F 2
H56D H 0.5155 0.0857 0.4201 0.131 Uiso 0.50 1 calc PR F 2
C57A C 0.5305(5) 0.1074(14) 0.3625(6) 0.130(6) Uiso 0.50 1 d PD F 2
H57C H 0.5492 0.0586 0.3748 0.195 Uiso 0.50 1 calc PR F 2
H57D H 0.5393 0.1637 0.3492 0.195 Uiso 0.50 1 calc PR F 2
C58A C 0.5031(5) 0.0640(15) 0.3196(7) 0.123(7) Uiso 0.50 1 d PD F 2
H58D H 0.5116 0.0464 0.2931 0.185 Uiso 0.50 1 calc PR F 2
H58E H 0.4844 0.1112 0.3058 0.185 Uiso 0.50 1 calc PR F 2
H58F H 0.4948 0.0051 0.3310 0.185 Uiso 0.50 1 calc PR F 2
C59A C 0.5819(3) 0.2742(10) 0.5236(6) 0.092(4) Uiso 0.50 1 d PD F 2
H59C H 0.5864 0.3196 0.4996 0.137 Uiso 0.50 1 calc PR F 2
H59D H 0.5775 0.3155 0.5492 0.137 Uiso 0.50 1 calc PR F 2
C61A C 0.6439(3) 0.2554(12) 0.5865(6) 0.103(5) Uiso 0.50 1 d PD F 2
H61C H 0.6400 0.2629 0.6187 0.154 Uiso 0.50 1 calc PR F 2
H61D H 0.6476 0.3223 0.5761 0.154 Uiso 0.50 1 calc PR F 2
C62A C 0.6755(5) 0.2067(15) 0.5999(8) 0.126(7) Uiso 0.50 1 d PD F 2
H62D H 0.6933 0.2442 0.6263 0.189 Uiso 0.50 1 calc PR F 2
H62E H 0.6813 0.2007 0.5696 0.189 Uiso 0.50 1 calc PR F 2
H62F H 0.6738 0.1413 0.6130 0.189 Uiso 0.50 1 calc PR F 2
C63A C 0.5201(5) 0.3045(12) 0.4772(6) 0.106(5) Uiso 0.50 1 d PD F 2
H63C H 0.4978 0.2705 0.4617 0.159 Uiso 0.50 1 calc PR F 2
H63D H 0.5203 0.3378 0.5084 0.159 Uiso 0.50 1 calc PR F 2
C64A C 0.5215(5) 0.3795(12) 0.4415(7) 0.109(6) Uiso 0.50 1 d PD F 2
H64C H 0.5247 0.3472 0.4124 0.163 Uiso 0.50 1 calc PR F 2
H64D H 0.5418 0.4213 0.4588 0.163 Uiso 0.50 1 calc PR F 2
C65A C 0.4900(5) 0.4446(12) 0.4209(6) 0.111(5) Uiso 0.50 1 d PD F 2
H65C H 0.4695 0.4025 0.4072 0.167 Uiso 0.50 1 calc PR F 2
H65D H 0.4884 0.4831 0.4495 0.167 Uiso 0.50 1 calc PR F 2
C66A C 0.4899(4) 0.5145(11) 0.3793(6) 0.100(5) Uiso 0.50 1 d PD F 2
H66D H 0.4692 0.5545 0.3683 0.150 Uiso 0.50 1 calc PR F 2
H66E H 0.4906 0.4771 0.3501 0.150 Uiso 0.50 1 calc PR F 2
H66F H 0.5100 0.5572 0.3925 0.150 Uiso 0.50 1 calc PR F 2
O1W O 0.44708(12) 0.0792(4) 0.52170(16) 0.0984(15) Uani 1 1 d . . .
H1W H 0.4473 0.1401 0.5408 0.148 Uiso 1 1 calc R . .
H2W H 0.4484 0.0246 0.5454 0.148 Uiso 1 1 calc R . .
O1S O 0.2327(9) 0.197(2) -0.0338(11) 0.136(9) Uiso 0.25 1 d PD G -1
C2S C 0.2670(9) 0.224(3) -0.0267(11) 0.092(9) Uiso 0.25 1 d PD G -1
H2SA H 0.2675 0.2727 -0.0523 0.138 Uiso 0.25 1 calc PR G -1
H2SB H 0.2807 0.1660 -0.0281 0.138 Uiso 0.25 1 calc PR G -1
C3S C 0.2791(6) 0.2670(19) 0.0261(10) 0.065(6) Uiso 0.25 1 d PD G -1
H3SA H 0.2945 0.3233 0.0292 0.097 Uiso 0.25 1 calc PR G -1
H3SB H 0.2914 0.2174 0.0521 0.097 Uiso 0.25 1 calc PR G -1
C4S C 0.2468(8) 0.299(2) 0.0322(12) 0.081(8) Uiso 0.25 1 d PD G -1
H4SA H 0.2396 0.3647 0.0167 0.122 Uiso 0.25 1 calc PR G -1
H4SB H 0.2504 0.3028 0.0688 0.122 Uiso 0.25 1 calc PR G -1
C5S C 0.2199(7) 0.223(2) 0.0048(14) 0.086(8) Uiso 0.25 1 d PD G -1
H5SA H 0.2204 0.1665 0.0272 0.129 Uiso 0.25 1 calc PR G -1
H5SB H 0.1966 0.2506 -0.0098 0.129 Uiso 0.25 1 calc PR G -1

loop_
_atom_site_aniso_label
_atom_site_aniso_U_11
_atom_site_aniso_U_22
_atom_site_aniso_U_33
_atom_site_aniso_U_23
_atom_site_aniso_U_13
_atom_site_aniso_U_12
Ru1 0.0619(3) 0.0609(3) 0.04300(19) -0.01274(18) 0.02918(18) -0.0206(2)
Ru2 0.0528(2) 0.0563(2) 0.03920(18) -0.00699(17) 0.02263(16) -0.00933(19)
Co1 0.0604(5) 0.0629(5) 0.0404(4) -0.0026(4) 0.0277(4) -0.0071(4)
Co2 0.0737(6) 0.0773(6) 0.0388(4) -0.0055(4) 0.0244(4) -0.0083(5)
N1 0.063(3) 0.051(2) 0.046(2) -0.0052(18) 0.031(2) -0.005(2)
Cl1 0.0608(9) 0.1424(15) 0.0716(9) -0.0382(10) 0.0324(8) -0.0398(9)
Cl2 0.1349(14) 0.0572(8) 0.0714(9) -0.0108(7) 0.0662(10) -0.0290(8)
Cl3 0.0715(9) 0.0549(7) 0.0556(7) -0.0003(6) 0.0277(6) -0.0084(6)
Cl4 0.0548(8) 0.0896(10) 0.0619(7) -0.0103(7) 0.0270(6) -0.0020(7)
P1 0.0554(8) 0.0737(10) 0.0358(6) -0.0007(6) 0.0177(6) -0.0020(7)
P2 0.0555(8) 0.0558(8) 0.0402(6) 0.0022(5) 0.0231(6) -0.0032(6)
P3 0.0951(12) 0.0660(10) 0.0589(8) -0.0217(7) 0.0470(9) -0.0255(9)
P4 0.0736(9) 0.0634(9) 0.0447(7) -0.0074(6) 0.0331(7) -0.0129(7)
P5 0.0643(9) 0.0757(10) 0.0475(7) 0.0052(7) 0.0271(7) -0.0005(7)
P6 0.0708(10) 0.0694(9) 0.0477(7) -0.0159(7) 0.0237(7) -0.0128(8)
O1 0.058(2) 0.117(3) 0.0407(18) -0.010(2) 0.0149(17) 0.004(2)
O2 0.107(3) 0.075(3) 0.053(2) 0.010(2) 0.039(2) 0.004(2)
O3 0.062(2) 0.058(2) 0.0431(17) 0.0003(16) 0.0229(16) -0.0086(17)
O4 0.066(2) 0.065(2) 0.056(2) 0.0086(18) 0.0284(18) 0.0059(18)
O5 0.139(4) 0.066(3) 0.096(3) -0.014(2) 0.077(3) -0.021(3)
O6 0.123(4) 0.125(4) 0.071(3) -0.049(3) 0.059(3) -0.060(3)
O7 0.057(2) 0.059(2) 0.0398(16) -0.0021(15) 0.0222(15) 0.0001(16)
O8 0.059(2) 0.057(2) 0.0447(17) 0.0013(15) 0.0276(16) -0.0031(16)
O9 0.090(3) 0.081(3) 0.055(2) -0.0268(19) 0.046(2) -0.040(2)
O11 0.083(3) 0.107(3) 0.057(2) -0.012(2) 0.047(2) -0.017(2)
O12 0.130(4) 0.070(3) 0.053(2) -0.009(2) 0.043(3) -0.019(3)
O13 0.125(4) 0.083(3) 0.061(2) 0.015(2) 0.057(3) 0.027(3)
O14 0.058(3) 0.132(4) 0.084(3) 0.039(3) 0.019(2) -0.003(3)
O15 0.086(3) 0.069(3) 0.094(3) -0.008(2) 0.025(3) -0.020(2)
O16 0.086(3) 0.111(3) 0.057(2) -0.031(2) 0.029(2) 0.004(3)
O17 0.068(2) 0.062(2) 0.0457(18) -0.0074(16) 0.0290(17) -0.0165(18)
O18 0.056(2) 0.064(2) 0.0427(17) -0.0037(16) 0.0212(16) -0.0056(17)
O19 0.068(2) 0.062(2) 0.0484(19) -0.0161(17) 0.0256(18) -0.0028(18)
C1 0.082(4) 0.082(4) 0.060(3) 0.004(3) 0.047(3) 0.006(3)
C2 0.083(4) 0.082(4) 0.049(3) -0.005(3) 0.041(3) -0.002(3)
C3 0.080(4) 0.093(5) 0.047(3) 0.009(3) 0.037(3) -0.007(4)
C4 0.089(5) 0.080(4) 0.067(4) 0.005(3) 0.053(4) -0.008(4)
C5 0.065(4) 0.106(5) 0.056(3) 0.004(3) 0.038(3) -0.009(4)
C11 0.068(5) 0.189(8) 0.060(4) -0.016(5) 0.004(3) 0.023(5)
C12 0.077(5) 0.265(12) 0.078(5) -0.032(7) -0.010(4) 0.025(7)
C13 0.117(6) 0.069(4) 0.062(4) -0.005(3) 0.028(4) -0.011(4)
C14 0.189(9) 0.073(5) 0.155(8) -0.013(5) 0.118(8) -0.023(5)
C15 0.070(4) 0.068(4) 0.048(3) -0.004(3) 0.024(3) -0.005(3)
C16 0.073(4) 0.069(4) 0.071(4) -0.004(3) 0.030(3) -0.013(3)
C17 0.087(5) 0.073(4) 0.096(5) 0.015(4) 0.048(4) 0.019(4)
C18 0.087(5) 0.087(5) 0.102(5) 0.025(4) 0.018(4) 0.008(4)
C19 0.198(10) 0.075(5) 0.110(6) -0.003(5) 0.075(7) -0.028(6)
C21 0.122(7) 0.153(8) 0.079(5) -0.054(5) 0.047(5) -0.063(6)
C22 0.194(11) 0.197(11) 0.081(6) -0.045(7) 0.045(7) -0.022(8)
C31 0.083(5) 0.132(6) 0.085(5) -0.016(4) 0.052(4) -0.021(4)
C32 0.118(7) 0.138(7) 0.164(8) -0.007(7) 0.097(7) -0.021(6)
C35 0.121(6) 0.068(4) 0.062(4) -0.001(3) 0.041(4) 0.004(4)
C37 0.089(5) 0.108(6) 0.081(5) -0.007(4) 0.015(4) -0.031(4)
C38 0.099(7) 0.193(10) 0.158(9) -0.022(8) 0.084(7) -0.041(6)
C39 0.116(8) 0.163(10) 0.169(10) -0.032(9) 0.040(7) -0.086(7)
C41 0.110(7) 0.135(7) 0.089(5) -0.044(5) 0.050(5) -0.007(5)
C42 0.153(9) 0.162(9) 0.108(7) -0.041(7) 0.031(6) 0.038(7)
N2 0.062(3) 0.108(4) 0.076(3) -0.022(3) 0.034(3) -0.023(3)
C60 0.084(5) 0.134(7) 0.110(6) 0.052(5) 0.040(5) 0.018(5)
O1W 0.105(4) 0.113(4) 0.073(3) 0.007(3) 0.028(3) 0.030(3)

loop_
_atom_type_symbol
_atom_type_description
_atom_type_scat_dispersion_real
_atom_type_scat_dispersion_imag
_atom_type_scat_source
C C 0.0181 0.0091 'International Tables Vol C Tables 4.2.6.8 and 6.1.1.4'
H H 0.0000 0.0000 'International Tables Vol C Tables 4.2.6.8 and 6.1.1.4'
N N 0.0311 0.0180 'International Tables Vol C Tables 4.2.6.8 and 6.1.1.4'
O O 0.0492 0.0322 'International Tables Vol C Tables 4.2.6.8 and 6.1.1.4'
P P 0.2955 0.4335 'International Tables Vol C Tables 4.2.6.8 and 6.1.1.4'
Co Co -2.3653 3.6143 'International Tables Vol C Tables 4.2.6.8 and 6.1.1.4'
Ru Ru 0.0552 3.2960 'International Tables Vol C Tables 4.2.6.8 and 6.1.1.4'
Cl Cl 0.3639 0.7018 'International Tables Vol C Tables 4.2.6.8 and 6.1.1.4'

loop_
_geom_angle_atom_site_label_1
_geom_angle_atom_site_label_2
_geom_angle_atom_site_label_3
_geom_angle
N1 Ru1 O7 93.94(15)
N1 Ru1 O8 94.48(16)
O7 Ru1 O8 87.73(12)
N1 Ru1 O9 178.93(16)
O7 Ru1 O9 85.00(13)
O8 Ru1 O9 85.38(13)
N1 Ru1 Cl2 94.49(13)
O7 Ru1 Cl2 171.47(9)
O8 Ru1 Cl2 90.31(10)
O9 Ru1 Cl2 86.57(11)
N1 Ru1 Cl1 93.93(14)
O7 Ru1 Cl1 88.93(10)
O8 Ru1 Cl1 171.14(9)
O9 Ru1 Cl1 86.15(11)
Cl2 Ru1 Cl1 91.79(7)
N1 Ru2 O18 94.69(16)
N1 Ru2 O17 93.69(15)
O18 Ru2 O17 87.55(13)
N1 Ru2 O19 179.45(19)
O18 Ru2 O19 85.04(13)
O17 Ru2 O19 85.82(13)
N1 Ru2 Cl4 95.10(14)
O18 Ru2 Cl4 170.10(9)
O17 Ru2 Cl4 90.31(10)
O19 Ru2 Cl4 85.16(10)
N1 Ru2 Cl3 93.71(13)
O18 Ru2 Cl3 89.60(10)
O17 Ru2 Cl3 172.26(9)
O19 Ru2 Cl3 86.77(10)
Cl4 Ru2 Cl3 91.28(5)
C3 Co1 C1 66.4(2)
C3 Co1 C5 66.7(2)
C1 Co1 C5 39.6(2)
C3 Co1 C4 39.8(2)
C1 Co1 C4 66.4(2)
C5 Co1 C4 39.7(2)
C3 Co1 C2 38.8(2)
C1 Co1 C2 39.9(2)
C5 Co1 C2 66.5(2)
C4 Co1 C2 66.0(2)
C3 Co1 P3 114.75(18)
C1 Co1 P3 103.71(18)
C5 Co1 P3 141.9(2)
C4 Co1 P3 154.34(18)
C2 Co1 P3 91.03(17)
C3 Co1 P2 153.77(18)
C1 Co1 P2 103.93(17)
C5 Co1 P2 90.08(17)
C4 Co1 P2 114.13(19)
C2 Co1 P2 142.73(18)
P3 Co1 P2 90.95(6)
C3 Co1 P1 96.04(19)
C1 Co1 P1 161.59(17)
C5 Co1 P1 129.9(2)
C4 Co1 P1 96.85(18)
C2 Co1 P1 127.64(18)
P3 Co1 P1 88.23(7)
P2 Co1 P1 89.62(5)
C10A Co2 C9A 39.1(6)
C10A Co2 C6A 39.6(6)
C9A Co2 C6A 63.8(6)
C10A Co2 C8 64.1(6)
C9A Co2 C8 44.9(6)
C6A Co2 C8 53.6(6)
C10A Co2 C7 52.6(6)
C9A Co2 C7 62.4(5)
C6A Co2 C7 20.3(4)
C8 Co2 C7 36.8(6)
C10A Co2 C8A 67.7(6)
C9A Co2 C8A 38.7(6)
C6A Co2 C8A 66.2(6)
C8 Co2 C8A 14.8(5)
C7 Co2 C8A 51.1(5)
C10A Co2 C7A 68.3(6)
C9A Co2 C7A 65.5(6)
C6A Co2 C7A 39.8(5)
C8 Co2 C7A 26.0(4)
C7 Co2 C7A 19.5(4)
C8A Co2 C7A 40.5(5)
C10A Co2 C9 53.5(6)
C9A Co2 C9 14.4(5)
C6A Co2 C9 74.4(5)
C8 Co2 C9 42.2(5)
C7 Co2 C9 68.7(5)
C8A Co2 C9 31.5(4)
C7A Co2 C9 66.7(5)
C10A Co2 C6 20.7(5)
C9A Co2 C6 55.5(5)
C6A Co2 C6 22.0(4)
C8 Co2 C6 64.7(5)
C7 Co2 C6 40.0(5)
C8A Co2 C6 73.4(5)
C7A Co2 C6 58.9(5)
C9 Co2 C6 69.1(5)
C10A Co2 P6 153.8(5)
C9A Co2 P6 133.7(5)
C6A Co2 P6 115.7(5)
C8 Co2 P6 94.9(4)
C7 Co2 P6 101.2(4)
C8A Co2 P6 96.3(4)
C7A Co2 P6 86.0(4)
C9 Co2 P6 121.4(4)
C6 Co2 P6 137.2(4)
C10A Co2 P4 114.5(6)
C9A Co2 P4 95.1(4)
C6A Co2 P4 154.1(5)
C8 Co2 P4 122.3(5)
C7 Co2 P4 156.6(3)
C8A Co2 P4 107.4(4)
C7A Co2 P4 146.5(5)
C9 Co2 P4 87.9(4)
C6 Co2 P4 133.3(4)
P6 Co2 P4 89.52(7)
C10A Co2 C10 19.4(5)
C6A Co2 C10 57.8(5)
C8 Co2 C10 66.7(5)
C7 Co2 C10 67.2(5)
C8A Co2 C10 64.8(5)
C7A Co2 C10 79.1(5)
C9 Co2 C10 41.4(4)
C6 Co2 C10 40.0(4)
P6 Co2 C10 161.1(3)
P4 Co2 C10 96.4(3)
Ru2 N1 Ru1 178.1(3)
O7 P1 O2 106.3(2)
O7 P1 O1 109.7(2)
O2 P1 O1 100.2(2)
O7 P1 Co1 119.47(15)
O2 P1 Co1 112.42(16)
O1 P1 Co1 107.09(16)
O8 P2 O3 111.38(18)
O8 P2 O4 105.73(19)
O3 P2 O4 99.2(2)
O8 P2 Co1 119.36(15)
O3 P2 Co1 106.43(13)
O4 P2 Co1 112.95(14)
O9 P3 O5 110.9(2)
O9 P3 O6 107.3(2)
O5 P3 O6 100.1(3)
O9 P3 Co1 119.00(16)
O5 P3 Co1 105.64(18)
O6 P3 Co1 112.35(17)
O17 P4 O11 110.1(2)
O17 P4 O12 107.0(2)
O11 P4 O12 99.8(2)
O17 P4 Co2 119.85(15)
O11 P4 Co2 106.82(16)
O12 P4 Co2 111.47(19)
O18 P5 O14 106.0(2)
O18 P5 O13 110.5(2)
O14 P5 O13 98.8(3)
O18 P5 Co2 119.86(14)
O14 P5 Co2 112.53(19)
O13 P5 Co2 107.23(15)
O19 P6 O15 109.7(2)
O19 P6 O16 107.6(2)
O15 P6 O16 99.9(2)
O19 P6 Co2 118.64(16)
O15 P6 Co2 107.09(19)
O16 P6 Co2 112.31(19)
C11 O1 P1 118.4(4)
C13 O2 P1 124.4(3)
C15 O3 P2 119.7(3)
C17 O4 P2 121.4(4)
C19 O5 P3 120.6(5)
C21 O6 P3 123.7(4)
P1 O7 Ru1 128.6(2)
P2 O8 Ru1 127.5(2)
P3 O9 Ru1 129.3(2)
C31 O11 P4 119.7(3)
C33A O12 P4 120.9(6)
C33 O12 P4 123.5(5)
C35 O13 P5 121.1(4)
C37 O14 P5 124.4(4)
C39 O15 P6 118.8(5)
C41 O16 P6 123.5(4)
P4 O17 Ru2 129.4(2)
P5 O18 Ru2 128.41(19)
P6 O19 Ru2 131.2(2)
C5 C1 C2 107.9(6)
C5 C1 Co1 70.5(3)
C2 C1 Co1 70.6(3)
C3 C2 C1 108.1(6)
C3 C2 Co1 69.9(3)
C1 C2 Co1 69.5(3)
C2 C3 C4 108.7(6)
C2 C3 Co1 71.3(3)
C4 C3 Co1 70.6(3)
C5 C4 C3 107.7(6)
C5 C4 Co1 70.1(3)
C3 C4 Co1 69.6(3)
C1 C5 C4 107.6(6)
C1 C5 Co1 69.9(3)
C4 C5 Co1 70.3(3)
C7 C6 C10 107.0(9)
C7 C6 Co2 67.6(6)
C10 C6 Co2 70.5(6)
C8 C7 C6 109.8(12)
C8 C7 Co2 71.4(8)
C6 C7 Co2 72.4(6)
C7 C8 C9 114.1(13)
C7 C8 Co2 71.7(8)
C9 C8 Co2 70.8(7)
C8 C9 C10 100.5(11)
C8 C9 Co2 67.0(7)
C10 C9 Co2 70.3(6)
C6 C10 C9 108.4(10)
C6 C10 Co2 69.5(6)
C9 C10 Co2 68.3(6)
C10A C6A C7A 111.1(13)
C10A C6A Co2 68.9(8)
C7A C6A Co2 70.7(8)
C6A C7A C8A 105.1(12)
C6A C7A Co2 69.6(8)
C8A C7A Co2 69.7(7)
C9A C8A C7A 105.2(13)
C9A C8A Co2 68.9(8)
C7A C8A Co2 69.8(7)
C10A C9A C8A 114.4(15)
C10A C9A Co2 70.4(9)
C8A C9A Co2 72.4(8)
C9A C10A C6A 103.9(14)
C9A C10A Co2 70.5(9)
C6A C10A Co2 71.4(8)
O1 C11 C12 108.9(6)
O2 C13 C14 111.4(5)
O3 C15 C16 107.7(4)
O4 C17 C18 109.0(6)
O5 C19 C20 111.5(7)
O6 C21 C22 107.1(7)
O11 C31 C32 110.9(6)
O12 C33 C34 106.7(9)
O12 C33A C34A 108.2(11)
C36 C35 O13 108.6(7)
O13 C35 C36A 109.7(7)
O14 C37 C38 110.4(7)
C40 C39 C40A 85(3)
C40 C39 O15 116.3(14)
C40A C39 O15 104(3)
O16 C41 C42 113.5(7)
C63 N2 C55A 89.2(9)
C63 N2 C51A 149.2(9)
C55A N2 C51A 113.0(10)
C63 N2 C59A 73.4(7)
C55A N2 C59A 107.8(9)
C51A N2 C59A 116.1(9)
C63 N2 C51 115.3(7)
C55A N2 C51 151.2(9)
C59A N2 C51 94.3(8)
C63 N2 C55 114.3(7)
C51A N2 C55 72.2(7)
C59A N2 C55 151.5(8)
C51 N2 C55 105.4(7)
C55A N2 C63A 108.4(10)
C51A N2 C63A 103.9(9)
C59A N2 C63A 107.3(9)
C51 N2 C63A 81.4(7)
C55 N2 C63A 96.0(8)
C63 N2 C59 112.0(6)
C55A N2 C59 73.4(8)
C51A N2 C59 95.3(8)
C51 N2 C59 107.9(7)
C55 N2 C59 100.7(6)
C63A N2 C59 157.7(8)
C59 C60 C61A 166.2(11)
C59 C60 C61 122.6(10)
C61A C60 C59A 131.5(12)
C61 C60 C59A 152.4(10)
C52 C51 N2 118.5(10)
C51 C52 C53 113.3(11)
C54 C53 C52 114.8(15)
N2 C51A C52A 108.8(16)
C51A C52A C53A 102(2)
C54A C53A C52A 81(2)
N2 C55 C56 109.9(10)
C55 C56 C57 102.0(13)
C56 C57 C58 104.0(14)
C60 C59 N2 117.4(8)
C60 C61 C62 120.0(13)
N2 C63 C64 112.9(10)
C65 C64 C63 107.5(14)
C66 C65 C64 106.8(16)
C56A C55A N2 124.4(15)
C55A C56A C57A 118.7(18)
C56A C57A C58A 120.6(19)
C60 C59A N2 123.3(11)
C60 C61A C62A 125.4(16)
C64A C63A N2 117.7(13)
C63A C64A C65A 114.5(18)
C66A C65A C64A 114.1(18)
C2S O1S C5S 119(2)
O1S C2S C3S 100.6(18)
C2S C3S C4S 104(2)
C3S C4S C5S 106(2)
O1S C5S C4S 97.4(19)

loop_
_geom_bond_atom_site_label_1
_geom_bond_atom_site_label_2
_geom_bond_distance
Ru1 N1 1.737(4)
Ru1 O7 2.076(3)
Ru1 O8 2.110(3)
Ru1 O9 2.139(3)
Ru1 Cl2 2.3357(15)
Ru1 Cl1 2.3412(16)
Ru2 N1 1.718(4)
Ru2 O18 2.079(3)
Ru2 O17 2.096(3)
Ru2 O19 2.123(3)
Ru2 Cl4 2.3465(14)
Ru2 Cl3 2.3483(13)
Co1 C3 2.072(5)
Co1 C1 2.076(5)
Co1 C5 2.083(5)
Co1 C4 2.085(5)
Co1 C2 2.090(5)
Co1 P3 2.1486(17)
Co1 P2 2.1605(14)
Co1 P1 2.1632(16)
Co2 C10A 2.043(16)
Co2 C9A 2.044(14)
Co2 C6A 2.076(13)
Co2 C8 2.078(13)
Co2 C7 2.081(12)
Co2 C8A 2.088(12)
Co2 C7A 2.090(14)
Co2 C9 2.132(13)
Co2 C6 2.146(11)
Co2 P6 2.1547(19)
Co2 P4 2.1585(17)
Co2 C10 2.160(11)
P1 O7 1.526(3)
P1 O2 1.585(4)
P1 O1 1.599(4)
P2 O8 1.509(3)
P2 O3 1.591(4)
P2 O4 1.598(4)
P3 O9 1.503(3)
P3 O5 1.577(5)
P3 O6 1.610(4)
P4 O17 1.506(3)
P4 O11 1.591(4)
P4 O12 1.591(4)
P5 O18 1.521(3)
P5 O14 1.592(4)
P5 O13 1.594(4)
P6 O19 1.498(4)
P6 O15 1.589(4)
P6 O16 1.592(4)
O1 C11 1.436(8)
O2 C13 1.414(6)
O3 C15 1.467(6)
O4 C17 1.423(7)
O5 C19 1.451(7)
O6 C21 1.419(9)
O11 C31 1.426(7)
O12 C33A 1.440(13)
O12 C33 1.444(12)
O13 C35 1.436(6)
O14 C37 1.390(8)
O15 C39 1.455(11)
O16 C41 1.410(8)
C1 C5 1.409(8)
C1 C2 1.420(8)
C2 C3 1.383(8)
C3 C4 1.415(8)
C4 C5 1.414(8)
C6 C7 1.448(18)
C6 C10 1.474(16)
C7 C8 1.31(2)
C8 C9 1.52(2)
C9 C10 1.516(16)
C6A C10A 1.40(2)
C6A C7A 1.42(2)
C7A C8A 1.447(19)
C8A C9A 1.37(2)
C9A C10A 1.37(2)
C11 C12 1.472(9)
C13 C14 1.444(8)
C15 C16 1.508(7)
C17 C18 1.460(8)
C19 C20 1.492(11)
C21 C22 1.537(10)
C31 C32 1.437(8)
C33 C34 1.523(17)
C33A C34A 1.52(2)
C35 C36 1.419(14)
C35 C36A 1.483(14)
C37 C38 1.493(10)
C39 C40 1.227(17)
C39 C40A 1.38(8)
C41 C42 1.424(10)
N2 C63 1.386(11)
N2 C55A 1.461(17)
N2 C51A 1.474(16)
N2 C59A 1.483(14)
N2 C51 1.520(11)
N2 C55 1.551(11)
N2 C63A 1.590(17)
N2 C59 1.639(11)
C60 C59 1.349(10)
C60 C61A 1.388(13)
C60 C61 1.409(10)
C60 C59A 1.422(12)
C51 C52 1.467(12)
C52 C53 1.470(11)
C53 C54 1.416(16)
C51A C52A 1.70(3)
C52A C53A 1.74(3)
C53A C54A 1.71(3)
C55 C56 1.591(15)
C56 C57 1.601(16)
C57 C58 1.619(16)
C61 C62 1.467(14)
C63 C64 1.558(13)
C64 C65 1.534(15)
C65 C66 1.527(16)
C55A C56A 1.422(15)
C56A C57A 1.444(15)
C57A C58A 1.448(16)
C61A C62A 1.410(14)
C63A C64A 1.455(16)
C64A C65A 1.523(16)
C65A C66A 1.515(15)
O1S C2S 1.43(3)
O1S C5S 1.43(3)
C2S C3S 1.50(2)
C3S C4S 1.51(2)
C4S C5S 1.52(2)
